data_4107079
loop_
_publ_author_name
'Wai Yiu Hung'
'Bin Liu'
'Wangge Shou'
'Ting Bin Wen'
'Chuan Shi'
'Herman H.-Y. Sung'
'Ian D. Williams'
'Zhenyang Lin'
'Guochen Jia'

_publ_section_title
;
 Electrophilic Substitution Reactions of Metallabenzynes
;
_journal_name_full 'Journal of the American Chemical Society'
_journal_page_first 18350
_journal_page_last 18360
_journal_paper_doi 10.1021/ja207315h
_journal_volume 133
_journal_year 2011
_chemical_formula_moiety 'C45 H43 Cl2 N O Os P2 Si, 0.5(C6H14)'
_chemical_formula_sum 'C48 H50 Cl2 N O Os P2 Si'
_chemical_formula_weight 1008.02
_chemical_name_systematic
;
 ? 
;
_space_group_IT_number 14
_space_group_name_Hall '-P 2ybc'
_symmetry_cell_setting monoclinic
_symmetry_space_group_name_Hall '-P 2ybc'
_symmetry_space_group_name_H-M 'P 1 21/c 1'
_atom_sites_solution_hydrogens geom
_atom_sites_solution_primary direct
_atom_sites_solution_secondary difmap
_audit_creation_date 2011-08-01
_audit_creation_method
;
  Olex2 1.1-beta
  (compiled 2011.02.15 svn.r1672, GUI svn.r3494)
;
_cell_angle_alpha 90.00
_cell_angle_beta 95.5520(10)
_cell_angle_gamma 90.00
_cell_formula_units_Z 4
_cell_length_a 10.1908(10)
_cell_length_b 17.7202(18)
_cell_length_c 24.634(3)
_cell_measurement_reflns_used 6463
_cell_measurement_temperature 173.15
_cell_measurement_theta_max 26.47
_cell_measurement_theta_min 2.30
_cell_volume 4427.6(8)
_computing_cell_refinement 'SAINT v7.34A (Bruker, 200?)'
_computing_data_reduction 'SAINT v7.34A (Bruker, 200?)'
_computing_molecular_graphics
;
O. V. Dolomanov, L. J. Bourhis, R. J. Gildea, J. A. K. Howard and H. Puschmann,
OLEX2: a complete structure solution, refinement and analysis program.
J. Appl. Cryst. (2009). 42, 339-341.
;
_computing_publication_material
;
O. V. Dolomanov, L. J. Bourhis, R. J. Gildea, J. A. K. Howard and H. Puschmann,
OLEX2: a complete structure solution, refinement and analysis program.
J. Appl. Cryst. (2009). 42, 339-341.
;
_computing_structure_refinement 'SHELXL-97 (Sheldrick, 1997)'
_computing_structure_solution 'SHELXS-97 (Sheldrick, 1990)'
_diffrn_ambient_temperature 173.15
_diffrn_detector_area_resol_mean 8
_diffrn_measured_fraction_theta_full 0.986
_diffrn_measured_fraction_theta_max 0.987
_diffrn_measurement_device_type 'Bruker SMART APEX CCD area detector'
_diffrn_measurement_method '\w and \f scans'
_diffrn_radiation_monochromator graphite
_diffrn_radiation_type MoK\a
_diffrn_radiation_wavelength 0.71073
_diffrn_reflns_av_R_equivalents 0.0442
_diffrn_reflns_av_unetI/netI 0.0492
_diffrn_reflns_limit_h_max 12
_diffrn_reflns_limit_h_min -12
_diffrn_reflns_limit_k_max 21
_diffrn_reflns_limit_k_min -21
_diffrn_reflns_limit_l_max 30
_diffrn_reflns_limit_l_min -24
_diffrn_reflns_number 27899
_diffrn_reflns_theta_full 25.00
_diffrn_reflns_theta_max 26.00
_diffrn_reflns_theta_min 1.66
_diffrn_source 'sealed tube'
_diffrn_source_current 30.0
_diffrn_source_power 1.5
_diffrn_source_voltage 50.0
_exptl_absorpt_coefficient_mu 3.137
_exptl_absorpt_correction_T_max 1
_exptl_absorpt_correction_T_min 0.872072
_exptl_absorpt_correction_type multi-scan
_exptl_absorpt_process_details
;
 SADABS-2004/1 (Bruker,2004) was used for absorption correction.
 R(int) was 0.0692 before and 0.0204 after correction.
 The Ratio of minimum to maximum transmission is 0.872072.
 The \l/2 correction factor is 0.0015
;
_exptl_crystal_colour red
_exptl_crystal_density_diffrn 1.512
_exptl_crystal_description block
_exptl_crystal_F_000 2028
_exptl_crystal_size_max 0.2
_exptl_crystal_size_mid 0.15
_exptl_crystal_size_min 0.12
_refine_diff_density_max 0.818
_refine_diff_density_min -0.436
_refine_diff_density_rms 0.092
_refine_ls_extinction_method none
_refine_ls_goodness_of_fit_ref 1.019
_refine_ls_hydrogen_treatment constr
_refine_ls_matrix_type full
_refine_ls_number_parameters 506
_refine_ls_number_reflns 8602
_refine_ls_number_restraints 8
_refine_ls_restrained_S_all 1.024
_refine_ls_R_factor_all 0.0489
_refine_ls_R_factor_gt 0.0315
_refine_ls_shift/su_max 0.002
_refine_ls_shift/su_mean 0.000
_refine_ls_structure_factor_coef Fsqd
_refine_ls_weighting_details 'calc w=1/[\s^2^(Fo^2^)+(0.0250P)^2^+0.0000P] where P=(Fo^2^+2Fc^2^)/3'
_refine_ls_weighting_scheme calc
_refine_ls_wR_factor_gt 0.0591
_refine_ls_wR_factor_ref 0.0621
_reflns_number_gt 6786
_reflns_number_total 8602
_reflns_threshold_expression >2sigma(I)
_cod_data_source_file ja207315h_si_003.cif
_cod_data_source_block shou6
_cod_database_code 4107079

loop_
_space_group_symop_id
_space_group_symop_operation_xyz
1 'x, y, z'
2 '-x, y+1/2, -z+1/2'
3 '-x, -y, -z'
4 'x, -y-1/2, z-1/2'

loop_
_atom_site_label
_atom_site_type_symbol
_atom_site_fract_x
_atom_site_fract_y
_atom_site_fract_z
_atom_site_U_iso_or_equiv
_atom_site_adp_type
_atom_site_occupancy
_atom_site_symmetry_multiplicity
_atom_site_calc_flag
_atom_site_refinement_flags
_atom_site_disorder_assembly
_atom_site_disorder_group
Os1 Os 0.314723(14) 0.328816(8) 0.312102(6) 0.02357(5) Uani 1 1 d . . .
Cl1 Cl 0.35200(10) 0.19907(5) 0.28283(4) 0.0336(2) Uani 1 1 d . . .
Cl2 Cl 0.08670(9) 0.29592(5) 0.32761(4) 0.0367(2) Uani 1 1 d . . .
P1 P 0.37279(10) 0.28520(5) 0.40504(4) 0.0315(2) Uani 1 1 d . . .
P2 P 0.24185(9) 0.36461(5) 0.21921(4) 0.0246(2) Uani 1 1 d . . .
Si1 Si 0.71243(10) 0.43738(6) 0.28319(5) 0.0335(3) Uani 1 1 d . . .
O1 O 0.1837(3) 0.55725(15) 0.38254(13) 0.0492(8) Uani 1 1 d . . .
N1 N 0.2937(4) 0.56263(18) 0.36583(15) 0.0403(9) Uani 1 1 d . . .
C1 C 0.4637(3) 0.37823(19) 0.30628(15) 0.0258(8) Uani 1 1 d . . .
C2 C 0.5426(3) 0.4405(2) 0.30864(16) 0.0294(9) Uani 1 1 d . . .
C3 C 0.4765(4) 0.5030(2) 0.32821(16) 0.0318(9) Uani 1 1 d . . .
C4 C 0.3435(4) 0.49557(19) 0.34401(16) 0.0307(9) Uani 1 1 d . . .
C5 C 0.2680(4) 0.43079(19) 0.33831(15) 0.0282(8) Uani 1 1 d . . .
H5 H 0.1808 0.4356 0.3484 0.034 Uiso 1 1 calc R . .
C6 C 0.5432(4) 0.5788(2) 0.3330(2) 0.0493(12) Uani 1 1 d . . .
H6A H 0.6281 0.5760 0.3175 0.074 Uiso 1 1 calc R . .
H6B H 0.5579 0.5931 0.3716 0.074 Uiso 1 1 calc R . .
H6C H 0.4871 0.6166 0.3132 0.074 Uiso 1 1 calc R . .
C7 C 0.7518(4) 0.3380(2) 0.26809(19) 0.0438(11) Uani 1 1 d . . .
H7A H 0.7021 0.3226 0.2338 0.066 Uiso 1 1 calc R . .
H7B H 0.7276 0.3055 0.2978 0.066 Uiso 1 1 calc R . .
H7C H 0.8465 0.3332 0.2647 0.066 Uiso 1 1 calc R . .
C8 C 0.8371(4) 0.4775(3) 0.3359(2) 0.0524(12) Uani 1 1 d . . .
H8A H 0.9243 0.4571 0.3306 0.079 Uiso 1 1 calc R . .
H8B H 0.8137 0.4639 0.3723 0.079 Uiso 1 1 calc R . .
H8C H 0.8386 0.5326 0.3323 0.079 Uiso 1 1 calc R . .
C9 C 0.7043(4) 0.4898(3) 0.2172(2) 0.0536(12) Uani 1 1 d . . .
H9A H 0.6331 0.4691 0.1919 0.080 Uiso 1 1 calc R . .
H9B H 0.7884 0.4845 0.2013 0.080 Uiso 1 1 calc R . .
H9C H 0.6872 0.5433 0.2237 0.080 Uiso 1 1 calc R . .
C11 C 0.2741(4) 0.3200(2) 0.45812(17) 0.0403(10) Uani 1 1 d . . .
C12 C 0.2250(4) 0.2730(2) 0.49519(18) 0.0446(11) Uani 1 1 d . . .
H12 H 0.2370 0.2201 0.4919 0.053 Uiso 1 1 calc R . .
C13 C 0.1581(5) 0.3006(3) 0.5376(2) 0.0537(13) Uani 1 1 d . . .
H13 H 0.1252 0.2667 0.5629 0.064 Uiso 1 1 calc R . .
C14 C 0.1394(5) 0.3770(3) 0.5429(2) 0.0560(13) Uani 1 1 d . . .
H14 H 0.0928 0.3964 0.5715 0.067 Uiso 1 1 calc R . .
C15 C 0.1888(6) 0.4240(3) 0.5067(2) 0.0771(18) Uani 1 1 d . . .
H15 H 0.1770 0.4769 0.5103 0.093 Uiso 1 1 calc R . .
C16 C 0.2563(6) 0.3967(3) 0.4644(2) 0.0716(17) Uani 1 1 d . . .
H16 H 0.2904 0.4310 0.4397 0.086 Uiso 1 1 calc R . .
C17 C 0.3683(4) 0.1826(2) 0.41319(16) 0.0348(9) Uani 1 1 d . . .
C18 C 0.2502(5) 0.1451(2) 0.39947(18) 0.0454(11) Uani 1 1 d . . .
H18 H 0.1739 0.1725 0.3859 0.054 Uiso 1 1 calc R . .
C19 C 0.2440(5) 0.0671(2) 0.4057(2) 0.0537(13) Uani 1 1 d . . .
H19 H 0.1626 0.0415 0.3974 0.064 Uiso 1 1 calc R . .
C20 C 0.3543(6) 0.0274(3) 0.4238(2) 0.0591(14) Uani 1 1 d . . .
H20 H 0.3498 -0.0259 0.4274 0.071 Uiso 1 1 calc R . .
C21 C 0.4703(6) 0.0637(3) 0.4366(2) 0.0587(14) Uani 1 1 d . . .
H21 H 0.5467 0.0355 0.4492 0.070 Uiso 1 1 calc R . .
C22 C 0.4788(5) 0.1413(2) 0.43171(18) 0.0439(11) Uani 1 1 d . . .
H22 H 0.5604 0.1662 0.4410 0.053 Uiso 1 1 calc R . .
C23 C 0.5424(5) 0.3093(2) 0.42976(18) 0.0432(11) Uani 1 1 d . . .
C24 C 0.5768(6) 0.3415(3) 0.4805(2) 0.0649(15) Uani 1 1 d . . .
H24 H 0.5111 0.3540 0.5038 0.078 Uiso 1 1 calc R . .
C25 C 0.7121(8) 0.3554(4) 0.4969(3) 0.093(2) Uani 1 1 d . . .
H25 H 0.7376 0.3774 0.5315 0.112 Uiso 1 1 calc R . .
C26 C 0.8046(8) 0.3372(4) 0.4633(4) 0.109(3) Uani 1 1 d . . .
H26 H 0.8947 0.3472 0.4747 0.131 Uiso 1 1 calc R . .
C27 C 0.7730(5) 0.3053(4) 0.4138(3) 0.085(2) Uani 1 1 d . . .
H27 H 0.8401 0.2926 0.3911 0.102 Uiso 1 1 calc R . .
C28 C 0.6413(4) 0.2911(3) 0.3965(2) 0.0566(13) Uani 1 1 d . . .
H28 H 0.6184 0.2690 0.3617 0.068 Uiso 1 1 calc R . .
C29 C 0.2121(4) 0.46588(19) 0.21556(15) 0.0269(8) Uani 1 1 d . . .
C30 C 0.3113(4) 0.5152(2) 0.20307(17) 0.0357(9) Uani 1 1 d . . .
H30 H 0.3928 0.4962 0.1930 0.043 Uiso 1 1 calc R . .
C31 C 0.2895(5) 0.5928(2) 0.2055(2) 0.0493(12) Uani 1 1 d . . .
H31 H 0.3579 0.6267 0.1983 0.059 Uiso 1 1 calc R . .
C32 C 0.1695(5) 0.6211(2) 0.2182(2) 0.0549(13) Uani 1 1 d . . .
H32 H 0.1546 0.6740 0.2187 0.066 Uiso 1 1 calc R . .
C33 C 0.0717(4) 0.5715(2) 0.2302(2) 0.0470(12) Uani 1 1 d . . .
H33 H -0.0112 0.5903 0.2387 0.056 Uiso 1 1 calc R . .
C34 C 0.0944(4) 0.4947(2) 0.22993(17) 0.0364(10) Uani 1 1 d . . .
H34 H 0.0279 0.4612 0.2398 0.044 Uiso 1 1 calc R . .
C35 C 0.3553(4) 0.34747(19) 0.16742(16) 0.0280(9) Uani 1 1 d . . .
C36 C 0.4601(4) 0.2981(2) 0.17707(18) 0.0362(10) Uani 1 1 d . . .
H36 H 0.4779 0.2757 0.2120 0.043 Uiso 1 1 calc R . .
C37 C 0.5395(4) 0.2812(2) 0.13592(19) 0.0453(11) Uani 1 1 d . . .
H37 H 0.6108 0.2469 0.1426 0.054 Uiso 1 1 calc R . .
C38 C 0.5147(4) 0.3144(2) 0.08551(19) 0.0442(11) Uani 1 1 d . . .
H38 H 0.5695 0.3032 0.0575 0.053 Uiso 1 1 calc R . .
C39 C 0.4101(4) 0.3640(2) 0.07532(18) 0.0445(11) Uani 1 1 d . . .
H39 H 0.3933 0.3869 0.0405 0.053 Uiso 1 1 calc R . .
C40 C 0.3300(4) 0.3801(2) 0.11636(17) 0.0373(10) Uani 1 1 d . . .
H40 H 0.2575 0.4136 0.1094 0.045 Uiso 1 1 calc R . .
C41 C 0.0928(3) 0.3209(2) 0.18638(16) 0.0283(8) Uani 1 1 d . . .
C42 C 0.0749(4) 0.2440(2) 0.19312(17) 0.0368(10) Uani 1 1 d . . .
H42 H 0.1328 0.2167 0.2185 0.044 Uiso 1 1 calc R . .
C43 C -0.0272(4) 0.2069(2) 0.16280(18) 0.0417(11) Uani 1 1 d . . .
H43 H -0.0380 0.1541 0.1672 0.050 Uiso 1 1 calc R . .
C44 C -0.1119(4) 0.2454(2) 0.12694(18) 0.0415(11) Uani 1 1 d . . .
H44 H -0.1807 0.2194 0.1059 0.050 Uiso 1 1 calc R . .
C45 C -0.0980(4) 0.3221(2) 0.1211(2) 0.0488(12) Uani 1 1 d . . .
H45 H -0.1597 0.3493 0.0972 0.059 Uiso 1 1 calc R . .
C46 C 0.0054(4) 0.3598(2) 0.14984(18) 0.0399(10) Uani 1 1 d . . .
H46 H 0.0165 0.4124 0.1445 0.048 Uiso 1 1 calc R . .
C1S C 0.115(3) 0.6461(16) 0.0299(14) 0.212(12) Uiso 0.45 1 d PD A 1
C2S C 0.153(3) 0.575(2) 0.006(2) 0.191(18) Uiso 0.25 1 d PD A 1
C3S C 0.0055(15) 0.5433(5) -0.0085(6) 0.151(5) Uiso 0.75 1 d PD . 1
C11S C 0.118(2) 0.6130(12) 0.0718(10) 0.179(8) Uiso 0.55 1 d PD B 2
C12S C 0.1068(13) 0.5345(9) 0.0706(6) 0.164(5) Uiso 0.75 1 d PD B 2
C13S C 0.059(3) 0.494(2) 0.0213(13) 0.158(16) Uiso 0.25 1 d PD . 2

loop_
_atom_site_aniso_label
_atom_site_aniso_U_11
_atom_site_aniso_U_22
_atom_site_aniso_U_33
_atom_site_aniso_U_23
_atom_site_aniso_U_13
_atom_site_aniso_U_12
Os1 0.02841(8) 0.02022(7) 0.02278(8) -0.00037(7) 0.00606(5) -0.00104(6)
Cl1 0.0493(6) 0.0220(4) 0.0306(6) -0.0018(4) 0.0098(4) 0.0006(4)
Cl2 0.0323(5) 0.0397(5) 0.0394(6) -0.0003(5) 0.0105(4) -0.0047(4)
P1 0.0464(6) 0.0262(5) 0.0225(6) 0.0000(4) 0.0061(5) -0.0036(4)
P2 0.0271(5) 0.0231(5) 0.0241(6) -0.0001(4) 0.0048(4) -0.0029(4)
Si1 0.0321(6) 0.0329(6) 0.0363(7) 0.0014(5) 0.0075(5) -0.0056(5)
O1 0.058(2) 0.0391(17) 0.052(2) -0.0050(15) 0.0121(16) 0.0168(15)
N1 0.054(2) 0.0309(18) 0.037(2) -0.0055(16) 0.0076(18) 0.0075(16)
C1 0.0311(19) 0.0305(19) 0.016(2) -0.0013(16) 0.0040(15) 0.0069(16)
C2 0.032(2) 0.0259(19) 0.030(2) 0.0042(17) 0.0048(17) -0.0018(16)
C3 0.041(2) 0.0247(19) 0.030(2) -0.0015(17) 0.0040(18) -0.0046(17)
C4 0.042(2) 0.0230(19) 0.027(2) 0.0007(17) 0.0041(17) 0.0073(16)
C5 0.032(2) 0.0287(19) 0.024(2) -0.0015(17) 0.0040(16) 0.0034(16)
C6 0.057(3) 0.029(2) 0.064(4) -0.013(2) 0.017(2) -0.009(2)
C7 0.037(2) 0.043(2) 0.051(3) -0.006(2) 0.005(2) -0.0017(19)
C8 0.042(3) 0.061(3) 0.055(3) -0.010(3) 0.009(2) -0.015(2)
C9 0.059(3) 0.055(3) 0.051(3) 0.013(3) 0.023(2) 0.001(2)
C11 0.064(3) 0.035(2) 0.023(2) -0.0017(19) 0.011(2) 0.003(2)
C12 0.060(3) 0.038(2) 0.038(3) 0.000(2) 0.016(2) -0.004(2)
C13 0.068(3) 0.053(3) 0.044(3) -0.001(2) 0.026(3) -0.007(2)
C14 0.077(3) 0.060(3) 0.034(3) -0.008(2) 0.019(2) 0.006(3)
C15 0.150(6) 0.042(3) 0.044(3) -0.002(3) 0.032(4) 0.024(3)
C16 0.141(5) 0.041(3) 0.038(3) 0.004(2) 0.039(3) 0.004(3)
C17 0.057(3) 0.029(2) 0.020(2) 0.0015(17) 0.0121(18) -0.0017(18)
C18 0.066(3) 0.036(2) 0.036(3) 0.005(2) 0.010(2) -0.003(2)
C19 0.084(4) 0.036(2) 0.043(3) -0.002(2) 0.015(3) -0.018(2)
C20 0.105(4) 0.031(2) 0.044(3) 0.005(2) 0.020(3) 0.000(3)
C21 0.090(4) 0.041(3) 0.048(3) 0.008(2) 0.019(3) 0.015(3)
C22 0.063(3) 0.037(2) 0.033(3) 0.005(2) 0.015(2) 0.008(2)
C23 0.059(3) 0.037(2) 0.030(3) 0.0089(19) -0.011(2) -0.006(2)
C24 0.095(4) 0.051(3) 0.044(3) 0.005(3) -0.019(3) -0.008(3)
C25 0.132(7) 0.075(4) 0.060(5) 0.011(4) -0.052(4) -0.036(4)
C26 0.088(5) 0.119(6) 0.108(7) 0.061(6) -0.052(5) -0.047(5)
C27 0.053(3) 0.131(6) 0.067(4) 0.050(4) -0.017(3) -0.022(3)
C28 0.045(3) 0.078(3) 0.045(3) 0.020(3) -0.005(2) -0.010(2)
C29 0.039(2) 0.0228(18) 0.019(2) 0.0005(16) 0.0039(16) 0.0000(16)
C30 0.043(2) 0.029(2) 0.036(3) 0.0048(19) 0.0073(19) -0.0031(18)
C31 0.064(3) 0.030(2) 0.055(3) 0.008(2) 0.012(2) -0.014(2)
C32 0.080(4) 0.024(2) 0.061(4) 0.001(2) 0.012(3) 0.004(2)
C33 0.054(3) 0.033(2) 0.055(3) -0.004(2) 0.013(2) 0.009(2)
C34 0.038(2) 0.034(2) 0.037(3) -0.0051(19) 0.0053(19) -0.0014(18)
C35 0.033(2) 0.0252(19) 0.026(2) -0.0028(16) 0.0061(16) -0.0056(15)
C36 0.036(2) 0.038(2) 0.036(3) 0.001(2) 0.0122(19) 0.0013(18)
C37 0.043(3) 0.049(3) 0.046(3) 0.001(2) 0.016(2) 0.006(2)
C38 0.051(3) 0.041(3) 0.044(3) -0.011(2) 0.026(2) -0.009(2)
C39 0.059(3) 0.049(3) 0.027(3) -0.001(2) 0.011(2) -0.012(2)
C40 0.042(2) 0.043(2) 0.027(2) 0.002(2) 0.0054(19) 0.0027(19)
C41 0.0277(19) 0.030(2) 0.028(2) -0.0023(17) 0.0079(16) -0.0029(16)
C42 0.044(2) 0.033(2) 0.033(3) -0.0004(19) 0.0001(19) -0.0062(18)
C43 0.051(3) 0.034(2) 0.040(3) -0.004(2) 0.007(2) -0.016(2)
C44 0.033(2) 0.053(3) 0.038(3) -0.015(2) 0.0042(19) -0.012(2)
C45 0.043(2) 0.052(3) 0.049(3) -0.006(2) -0.006(2) 0.006(2)
C46 0.036(2) 0.040(2) 0.043(3) -0.002(2) -0.002(2) 0.0004(18)

loop_
_atom_type_symbol
_atom_type_description
_atom_type_scat_dispersion_real
_atom_type_scat_dispersion_imag
_atom_type_scat_source
C C 0.0033 0.0016 'International Tables Vol C Tables 4.2.6.8 and 6.1.1.4'
H H 0.0000 0.0000 'International Tables Vol C Tables 4.2.6.8 and 6.1.1.4'
Cl Cl 0.1484 0.1585 'International Tables Vol C Tables 4.2.6.8 and 6.1.1.4'
N N 0.0061 0.0033 'International Tables Vol C Tables 4.2.6.8 and 6.1.1.4'
O O 0.0106 0.0060 'International Tables Vol C Tables 4.2.6.8 and 6.1.1.4'
Os Os -1.2165 7.6030 'International Tables Vol C Tables 4.2.6.8 and 6.1.1.4'
P P 0.1023 0.0942 'International Tables Vol C Tables 4.2.6.8 and 6.1.1.4'
Si Si 0.0817 0.0704 'International Tables Vol C Tables 4.2.6.8 and 6.1.1.4'

loop_
_geom_angle_atom_site_label_1
_geom_angle_atom_site_label_2
_geom_angle_atom_site_label_3
_geom_angle
_geom_angle_site_symmetry_1
_geom_angle_site_symmetry_3
Cl1 Os1 Cl2 89.95(3) . .
P1 Os1 Cl1 87.04(3) . .
P1 Os1 Cl2 85.76(4) . .
P2 Os1 Cl1 90.56(3) . .
P2 Os1 Cl2 90.05(3) . .
P2 Os1 P1 175.17(3) . .
C1 Os1 Cl1 106.36(11) . .
C1 Os1 Cl2 163.67(11) . .
C1 Os1 P1 95.79(12) . .
C1 Os1 P2 88.90(12) . .
C1 Os1 C5 79.12(15) . .
C5 Os1 Cl1 174.45(11) . .
C5 Os1 Cl2 84.59(11) . .
C5 Os1 P1 91.56(11) . .
C5 Os1 P2 90.43(11) . .
C11 P1 Os1 117.64(14) . .
C17 P1 Os1 114.34(13) . .
C17 P1 C11 103.61(18) . .
C23 P1 Os1 112.04(15) . .
C23 P1 C11 104.5(2) . .
C23 P1 C17 103.20(19) . .
C29 P2 Os1 109.83(12) . .
C29 P2 C35 104.04(17) . .
C29 P2 C41 105.61(17) . .
C35 P2 Os1 117.34(13) . .
C41 P2 Os1 118.32(13) . .
C41 P2 C35 100.13(16) . .
C7 Si1 C2 108.43(18) . .
C7 Si1 C8 110.8(2) . .
C7 Si1 C9 106.9(2) . .
C8 Si1 C2 109.90(19) . .
C8 Si1 C9 112.7(2) . .
C9 Si1 C2 107.96(18) . .
O1 N1 C4 115.6(3) . .
C2 C1 Os1 154.7(3) . .
C1 C2 Si1 121.0(3) . .
C1 C2 C3 110.6(3) . .
C3 C2 Si1 128.2(3) . .
C2 C3 C4 120.8(3) . .
C2 C3 C6 120.2(3) . .
C4 C3 C6 119.0(3) . .
N1 C4 C3 113.8(3) . .
C5 C4 N1 121.2(3) . .
C5 C4 C3 125.0(3) . .
C4 C5 Os1 129.7(3) . .
C12 C11 P1 122.2(3) . .
C12 C11 C16 117.6(4) . .
C16 C11 P1 120.0(3) . .
C11 C12 C13 121.7(4) . .
C14 C13 C12 120.0(4) . .
C15 C14 C13 118.7(5) . .
C14 C15 C16 121.5(5) . .
C11 C16 C15 120.4(5) . .
C18 C17 P1 118.6(3) . .
C22 C17 P1 122.3(3) . .
C22 C17 C18 119.1(4) . .
C17 C18 C19 119.7(4) . .
C20 C19 C18 120.2(5) . .
C21 C20 C19 120.2(4) . .
C20 C21 C22 120.7(5) . .
C17 C22 C21 120.0(5) . .
C24 C23 P1 123.0(4) . .
C24 C23 C28 119.3(5) . .
C28 C23 P1 117.6(3) . .
C23 C24 C25 118.8(6) . .
C26 C25 C24 120.0(6) . .
C25 C26 C27 122.1(7) . .
C26 C27 C28 119.3(7) . .
C27 C28 C23 120.6(5) . .
C30 C29 P2 120.5(3) . .
C34 C29 P2 119.8(3) . .
C34 C29 C30 119.5(3) . .
C29 C30 C31 119.1(4) . .
C32 C31 C30 121.0(4) . .
C33 C32 C31 119.3(4) . .
C34 C33 C32 120.1(4) . .
C33 C34 C29 121.0(4) . .
C36 C35 P2 121.0(3) . .
C36 C35 C40 119.5(4) . .
C40 C35 P2 119.3(3) . .
C35 C36 C37 120.4(4) . .
C38 C37 C36 119.8(4) . .
C37 C38 C39 120.4(4) . .
C38 C39 C40 119.6(4) . .
C35 C40 C39 120.3(4) . .
C42 C41 P2 118.5(3) . .
C46 C41 P2 122.2(3) . .
C46 C41 C42 118.8(4) . .
C43 C42 C41 120.1(4) . .
C44 C43 C42 120.7(4) . .
C43 C44 C45 119.9(4) . .
C44 C45 C46 120.3(4) . .
C45 C46 C41 120.1(4) . .
C1S C2S C3S 96(2) . .
C3S C3S C2S 111(2) 3_565 .
C11S C12S C13S 122(2) . .
C12S C13S C13S 133(3) . 3_565

loop_
_geom_bond_atom_site_label_1
_geom_bond_atom_site_label_2
_geom_bond_distance
_geom_bond_site_symmetry_2
Os1 Cl1 2.4502(9) .
Os1 Cl2 2.4612(9) .
Os1 P1 2.4346(11) .
Os1 P2 2.4209(10) .
Os1 C1 1.770(4) .
Os1 C5 1.992(3) .
P1 C11 1.832(4) .
P1 C17 1.830(4) .
P1 C23 1.827(4) .
P2 C29 1.821(3) .
P2 C35 1.828(4) .
P2 C41 1.823(4) .
Si1 C2 1.898(4) .
Si1 C7 1.852(4) .
Si1 C8 1.866(4) .
Si1 C9 1.868(5) .
O1 N1 1.235(4) .
N1 C4 1.418(4) .
C1 C2 1.363(5) .
C2 C3 1.405(5) .
C3 C4 1.451(5) .
C3 C6 1.506(5) .
C4 C5 1.381(5) .
C11 C12 1.366(5) .
C11 C16 1.382(6) .
C12 C13 1.391(6) .
C13 C14 1.375(6) .
C14 C15 1.352(7) .
C15 C16 1.389(7) .
C17 C18 1.388(6) .
C17 C22 1.382(6) .
C18 C19 1.393(6) .
C19 C20 1.364(7) .
C20 C21 1.356(7) .
C21 C22 1.385(6) .
C23 C24 1.388(6) .
C23 C28 1.397(6) .
C24 C25 1.420(8) .
C25 C26 1.353(10) .
C26 C27 1.356(10) .
C27 C28 1.391(6) .
C29 C30 1.393(5) .
C29 C34 1.382(5) .
C30 C31 1.395(5) .
C31 C32 1.385(6) .
C32 C33 1.381(6) .
C33 C34 1.381(5) .
C35 C36 1.383(5) .
C35 C40 1.386(5) .
C36 C37 1.390(6) .
C37 C38 1.375(6) .
C38 C39 1.386(6) .
C39 C40 1.389(6) .
C41 C42 1.388(5) .
C41 C46 1.386(5) .
C42 C43 1.386(5) .
C43 C44 1.357(6) .
C44 C45 1.376(6) .
C45 C46 1.383(6) .
C1S C2S 1.47(3) .
C2S C3S 1.61(3) .
C3S C3S 1.597(16) 3_565
C11S C12S 1.395(18) .
C12S C13S 1.45(2) .
C13S C13S 1.53(2) 3_565
